data_7157350
loop_
_publ_author_name
'Miao, Jianzhuang'
'Zheng, Yi-Xuan'
'Wang, Linna'
'Lu, Shi-Chao'
'Zhang, Shi-Peng'
'Gong, Ya-Ling'
'Xu, Shu'

_publ_section_title
;
 Toward the total synthesis of grayanane diterpene mollanol A by a Prins
 [3 + 2] strategy.
;
_journal_issue 10
_journal_name_full 'Organic &amp; biomolecular chemistry'
_journal_page_first 1877
_journal_page_last 1880
_journal_paper_doi 10.1039/d0ob00160k
_journal_volume 18
_journal_year 2020
_chemical_absolute_configuration ad
_chemical_formula_sum 'C25 H31 Br O4'
_chemical_formula_weight 475.41
_space_group_crystal_system monoclinic
_space_group_IT_number 4
_space_group_name_Hall 'P 2yb'
_space_group_name_H-M_alt 'P 1 21 1'
_atom_sites_solution_hydrogens geom
_audit_creation_method SHELXL-2013
_audit_update_record
;
2019-08-12 deposited with the CCDC.	2020-02-14 downloaded from the CCDC.
;
_cell_angle_alpha 90
_cell_angle_beta 95.466(3)
_cell_angle_gamma 90
_cell_formula_units_Z 4
_cell_length_a 6.7495(4)
_cell_length_b 24.3185(12)
_cell_length_c 14.4757(9)
_cell_measurement_reflns_used 9847
_cell_measurement_temperature 296(2)
_cell_measurement_theta_max 109.841
_cell_measurement_theta_min 8.280
_cell_volume 2365.2(2)
_computing_cell_refinement 'Bruker SAINT'
_computing_data_collection 'Bruker APEX2'
_computing_data_reduction 'Bruker SAINT'
_computing_molecular_graphics 'Bruker SHELXTL'
_computing_publication_material 'Bruker SHELXTL'
_computing_structure_refinement 'SHELXL-2013 (Sheldrick, 2013)'
_computing_structure_solution 'SHELXS-97 (Sheldrick 2008)'
_diffrn_ambient_temperature 296(2)
_diffrn_measured_fraction_theta_full 0.994
_diffrn_measured_fraction_theta_max 0.993
_diffrn_measurement_device_type 'Bruker APEX-II CCD'
_diffrn_measurement_method '\f and \w scans'
_diffrn_radiation_type GaK\a
_diffrn_radiation_wavelength 1.34139
_diffrn_reflns_av_R_equivalents 0.0416
_diffrn_reflns_av_unetI/netI 0.0379
_diffrn_reflns_Laue_measured_fraction_full 0.994
_diffrn_reflns_Laue_measured_fraction_max 0.993
_diffrn_reflns_limit_h_max 7
_diffrn_reflns_limit_h_min -8
_diffrn_reflns_limit_k_max 29
_diffrn_reflns_limit_k_min -29
_diffrn_reflns_limit_l_max 17
_diffrn_reflns_limit_l_min -17
_diffrn_reflns_number 32903
_diffrn_reflns_point_group_measured_fraction_full 0.991
_diffrn_reflns_point_group_measured_fraction_max 0.988
_diffrn_reflns_theta_full 53.594
_diffrn_reflns_theta_max 55.003
_diffrn_reflns_theta_min 3.101
_exptl_absorpt_coefficient_mu 1.701
_exptl_absorpt_correction_T_max 0.7508
_exptl_absorpt_correction_T_min 0.5930
_exptl_absorpt_correction_type multi-scan
_exptl_absorpt_process_details sadabs
_exptl_crystal_colour colorless
_exptl_crystal_density_diffrn 1.335
_exptl_crystal_description prismatic
_exptl_crystal_F_000 992
_exptl_crystal_size_max 0.170
_exptl_crystal_size_mid 0.060
_exptl_crystal_size_min 0.040
_refine_diff_density_max 0.215
_refine_diff_density_min -0.364
_refine_diff_density_rms 0.032
_refine_ls_abs_structure_details
; 
 Flack x determined using 3239 quotients [(I+)-(I-)]/[(I+)+(I-)] 
 (Parsons and Flack (2004), Acta Cryst. A60, s61). 
;
_refine_ls_abs_structure_Flack -0.007(8)
_refine_ls_extinction_coef 0.0029(4)
_refine_ls_extinction_expression Fc^*^=kFc[1+0.001xFc^2^\l^3^/sin(2\q)]^-1/4^
_refine_ls_extinction_method SHELXL
_refine_ls_goodness_of_fit_ref 1.017
_refine_ls_hydrogen_treatment constr
_refine_ls_matrix_type full
_refine_ls_number_parameters 550
_refine_ls_number_reflns 8914
_refine_ls_number_restraints 1
_refine_ls_restrained_S_all 1.017
_refine_ls_R_factor_all 0.0418
_refine_ls_R_factor_gt 0.0317
_refine_ls_shift/su_max 0.001
_refine_ls_shift/su_mean 0.000
_refine_ls_structure_factor_coef Fsqd
_refine_ls_weighting_details 'w=1/[\s^2^(Fo^2^)+(0.0392P)^2^+0.1926P] where P=(Fo^2^+2Fc^2^)/3'
_refine_ls_weighting_scheme calc
_refine_ls_wR_factor_gt 0.0761
_refine_ls_wR_factor_ref 0.0825
_reflns_Friedel_coverage 0.940
_reflns_Friedel_fraction_full 0.988
_reflns_Friedel_fraction_max 0.982
_reflns_number_gt 7513
_reflns_number_total 8914
_reflns_threshold_expression 'I > 2\s(I)'
_cod_data_source_file d0ob00160k2.cif
_cod_data_source_block mjr17011_0m
_cod_depositor_comments 'Adding full bibliography for 7157350--7157351.cif.'
_cod_original_sg_symbol_H-M 'P 21'
_cod_database_code 7157350
_shelx_space_group_comment
; 
The symmetry employed for this shelxl refinement is uniquely defined 
by the following loop, which should always be used as a source of 
symmetry information in preference to the above space-group names. 
They are only intended as comments. 
;
_shelx_estimated_absorpt_t_min 0.761
_shelx_estimated_absorpt_t_max 0.935
_shelxl_version_number 2013-4

loop_
_space_group_symop_operation_xyz
'x, y, z'
'-x, y+1/2, -z'

loop_
_atom_site_label
_atom_site_type_symbol
_atom_site_fract_x
_atom_site_fract_y
_atom_site_fract_z
_atom_site_U_iso_or_equiv
_atom_site_adp_type
_atom_site_occupancy
_atom_site_site_symmetry_order
_atom_site_calc_flag
_atom_site_refinement_flags_posn
_atom_site_refinement_flags_adp
_atom_site_refinement_flags_occupancy
_atom_site_disorder_assembly
_atom_site_disorder_group
Br1 Br 0.50860(7) 0.71967(2) 0.34777(3) 0.07199(17) Uani 1 1 d . . . . .
Br2 Br 0.00737(9) 0.28605(2) 0.85261(4) 0.0902(2) Uani 1 1 d . . . . .
O1 O 0.7149(5) 0.33018(14) 0.6248(2) 0.0902(10) Uani 1 1 d . . . . .
O2 O 0.8858(4) 0.35568(10) 0.37652(17) 0.0515(6) Uani 1 1 d . . . . .
O3 O 0.9823(3) 0.47340(9) 0.39005(16) 0.0444(5) Uani 1 1 d . . . . .
O4 O 1.2441(4) 0.52409(11) 0.3580(2) 0.0644(7) Uani 1 1 d . . . . .
O5 O 0.0820(7) 0.68500(17) 0.5791(3) 0.1181(15) Uani 1 1 d . . . . .
O6 O 0.3641(4) 0.65022(11) 0.81833(17) 0.0580(6) Uani 1 1 d . . . . .
O7 O 0.4537(3) 0.53180(10) 0.78967(18) 0.0528(6) Uani 1 1 d . . . . .
O8 O 0.7246(4) 0.47893(14) 0.7941(3) 0.0901(11) Uani 1 1 d . . . . .
C1 C 0.8477(6) 0.34100(17) 0.5773(3) 0.0587(10) Uani 1 1 d . . . . .
C2 C 1.0168(6) 0.30450(17) 0.5592(3) 0.0649(11) Uani 1 1 d . . . . .
H2A H 0.9689 0.2718 0.5258 0.078 Uiso 1 1 calc R U . . .
H2B H 1.0904 0.2934 0.6170 0.078 Uiso 1 1 calc R U . . .
C3 C 1.1474(6) 0.33831(15) 0.5011(3) 0.0584(9) Uani 1 1 d . . . . .
H3A H 1.2059 0.3154 0.4560 0.070 Uiso 1 1 calc R U . . .
H3B H 1.2531 0.3563 0.5400 0.070 Uiso 1 1 calc R U . . .
C4 C 1.0030(5) 0.38112(13) 0.4524(2) 0.0429(7) Uani 1 1 d . . . . .
C5 C 0.8632(5) 0.39585(14) 0.5267(2) 0.0473(8) Uani 1 1 d . . . . .
C6 C 0.9661(7) 0.43603(18) 0.5981(3) 0.0717(12) Uani 1 1 d . . . . .
H6A H 0.9810 0.4712 0.5694 0.107 Uiso 1 1 calc R U . . .
H6B H 1.0948 0.4219 0.6202 0.107 Uiso 1 1 calc R U . . .
H6C H 0.8867 0.4400 0.6493 0.107 Uiso 1 1 calc R U . . .
C7 C 0.6572(6) 0.41636(19) 0.4915(3) 0.0699(11) Uani 1 1 d . . . . .
H7A H 0.5978 0.3914 0.4455 0.105 Uiso 1 1 calc R U . . .
H7B H 0.6678 0.4522 0.4645 0.105 Uiso 1 1 calc R U . . .
H7C H 0.5758 0.4185 0.5423 0.105 Uiso 1 1 calc R U . . .
C8 C 1.1150(5) 0.42629(13) 0.4069(2) 0.0440(7) Uani 1 1 d . . . . .
H8 H 1.2377 0.4364 0.4448 0.053 Uiso 1 1 calc R U . . .
C9 C 1.1583(5) 0.39987(15) 0.3165(3) 0.0507(8) Uani 1 1 d . . . . .
H9A H 1.2824 0.3795 0.3242 0.061 Uiso 1 1 calc R U . . .
H9B H 1.1674 0.4275 0.2687 0.061 Uiso 1 1 calc R U . . .
C10 C 0.9813(5) 0.36080(15) 0.2907(2) 0.0486(8) Uani 1 1 d . . . . .
C11 C 1.0434(6) 0.30254(17) 0.2599(3) 0.0672(11) Uani 1 1 d . . . . .
H11A H 1.1862 0.3024 0.2564 0.081 Uiso 1 1 calc R U . . .
H11B H 1.0152 0.2765 0.3078 0.081 Uiso 1 1 calc R U . . .
C12 C 0.9430(9) 0.2821(2) 0.1674(4) 0.0909(16) Uani 1 1 d . . . . .
H12A H 1.0442 0.2756 0.1253 0.109 Uiso 1 1 calc R U . . .
H12B H 0.8783 0.2472 0.1772 0.109 Uiso 1 1 calc R U . . .
C13 C 0.7904(8) 0.3219(2) 0.1223(3) 0.0827(14) Uani 1 1 d . . . . .
H13 H 0.7172 0.3090 0.0646 0.099 Uiso 1 1 calc R U . . .
C14 C 0.6618(7) 0.3422(2) 0.1970(4) 0.0786(13) Uani 1 1 d . . . . .
H14A H 0.6466 0.3159 0.2462 0.094 Uiso 1 1 calc R U . . .
H14B H 0.5346 0.3575 0.1729 0.094 Uiso 1 1 calc R U . . .
C15 C 0.8269(6) 0.38551(16) 0.2205(3) 0.0543(9) Uani 1 1 d . . . . .
H15 H 0.7787 0.4219 0.2371 0.065 Uiso 1 1 calc R U . . .
C16 C 0.8791(7) 0.3801(2) 0.1187(3) 0.0693(11) Uani 1 1 d . . . . .
C17 C 1.0927(7) 0.3860(2) 0.0950(3) 0.0843(14) Uani 1 1 d . . . . .
H17A H 1.1783 0.3636 0.1363 0.126 Uiso 1 1 calc R U . . .
H17B H 1.1330 0.4238 0.1014 0.126 Uiso 1 1 calc R U . . .
H17C H 1.1018 0.3743 0.0322 0.126 Uiso 1 1 calc R U . . .
C18 C 0.7468(9) 0.4183(3) 0.0543(4) 0.109(2) Uani 1 1 d . . . . .
H18A H 0.7256 0.4021 -0.0063 0.163 Uiso 1 1 calc R U . . .
H18B H 0.8114 0.4533 0.0500 0.163 Uiso 1 1 calc R U . . .
H18C H 0.6211 0.4234 0.0791 0.163 Uiso 1 1 calc R U . . .
C19 C 1.0693(5) 0.52044(14) 0.3674(2) 0.0462(8) Uani 1 1 d . . . . .
C20 C 0.9271(5) 0.56717(14) 0.3579(2) 0.0447(7) Uani 1 1 d . . . . .
C21 C 0.7298(5) 0.56191(16) 0.3734(3) 0.0585(10) Uani 1 1 d . . . . .
H21 H 0.6792 0.5275 0.3863 0.070 Uiso 1 1 calc R U . . .
C22 C 0.6066(6) 0.60735(17) 0.3700(3) 0.0623(11) Uani 1 1 d . . . . .
H22 H 0.4741 0.6037 0.3816 0.075 Uiso 1 1 calc R U . . .
C23 C 0.6814(6) 0.65788(16) 0.3494(3) 0.0531(9) Uani 1 1 d . . . . .
C24 C 0.8748(6) 0.66380(16) 0.3303(3) 0.0643(11) Uani 1 1 d . . . . .
H24 H 0.9225 0.6981 0.3145 0.077 Uiso 1 1 calc R U . . .
C25 C 0.9977(6) 0.61882(16) 0.3346(3) 0.0593(10) Uani 1 1 d . . . . .
H25 H 1.1294 0.6227 0.3218 0.071 Uiso 1 1 calc R U . . .
C26 C 0.2381(9) 0.6711(2) 0.6204(3) 0.0767(13) Uani 1 1 d . . . . .
C27 C 0.4204(9) 0.7058(2) 0.6358(4) 0.0865(15) Uani 1 1 d . . . . .
H27A H 0.3918 0.7396 0.6676 0.104 Uiso 1 1 calc R U . . .
H27B H 0.4702 0.7151 0.5770 0.104 Uiso 1 1 calc R U . . .
C28 C 0.5728(7) 0.67127(19) 0.6953(3) 0.0751(12) Uani 1 1 d . . . . .
H28A H 0.6448 0.6937 0.7427 0.090 Uiso 1 1 calc R U . . .
H28B H 0.6674 0.6546 0.6574 0.090 Uiso 1 1 calc R U . . .
C29 C 0.4485(6) 0.62697(15) 0.7394(3) 0.0518(9) Uani 1 1 d . . . . .
C30 C 0.2774(6) 0.61473(16) 0.6645(3) 0.0561(9) Uani 1 1 d . . . . .
C31 C 0.3488(8) 0.5778(2) 0.5879(3) 0.0847(14) Uani 1 1 d . . . . .
H31A H 0.3695 0.5411 0.6113 0.127 Uiso 1 1 calc R U . . .
H31B H 0.4714 0.5920 0.5690 0.127 Uiso 1 1 calc R U . . .
H31C H 0.2499 0.5773 0.5356 0.127 Uiso 1 1 calc R U . . .
C32 C 0.0867(6) 0.5915(2) 0.6974(3) 0.0734(12) Uani 1 1 d . . . . .
H32A H 0.0472 0.6136 0.7476 0.110 Uiso 1 1 calc R U . . .
H32B H 0.1093 0.5544 0.7184 0.110 Uiso 1 1 calc R U . . .
H32C H -0.0167 0.5920 0.6471 0.110 Uiso 1 1 calc R U . . .
C33 C 0.5775(5) 0.58011(15) 0.7801(3) 0.0535(9) Uani 1 1 d . . . . .
H33 H 0.6870 0.5722 0.7422 0.064 Uiso 1 1 calc R U . . .
C34 C 0.6535(5) 0.60182(18) 0.8743(3) 0.0582(9) Uani 1 1 d . . . . .
H34A H 0.7716 0.6241 0.8704 0.070 Uiso 1 1 calc R U . . .
H34B H 0.6857 0.5718 0.9174 0.070 Uiso 1 1 calc R U . . .
C35 C 0.4813(5) 0.63685(16) 0.9058(3) 0.0510(8) Uani 1 1 d . . . . .
C36 C 0.5499(7) 0.69151(18) 0.9550(3) 0.0682(11) Uani 1 1 d . . . . .
H36A H 0.6943 0.6923 0.9617 0.082 Uiso 1 1 calc R U . . .
H36B H 0.5050 0.7219 0.9149 0.082 Uiso 1 1 calc R U . . .
C37 C 0.4764(8) 0.7013(2) 1.0513(3) 0.0791(14) Uani 1 1 d . . . . .
H37A H 0.5904 0.7024 1.0975 0.095 Uiso 1 1 calc R U . . .
H37B H 0.4111 0.7369 1.0515 0.095 Uiso 1 1 calc R U . . .
C38 C 0.3342(7) 0.6578(2) 1.0782(3) 0.0700(12) Uani 1 1 d . . . . .
H38 H 0.2756 0.6644 1.1366 0.084 Uiso 1 1 calc R U . . .
C39 C 0.1848(6) 0.6454(2) 0.9942(3) 0.0711(11) Uani 1 1 d . . . . .
H39A H 0.1561 0.6765 0.9530 0.085 Uiso 1 1 calc R U . . .
H39B H 0.0636 0.6276 1.0095 0.085 Uiso 1 1 calc R U . . .
C40 C 0.3440(5) 0.60558(16) 0.9629(3) 0.0544(9) Uani 1 1 d . . . . .
H40 H 0.2903 0.5716 0.9340 0.065 Uiso 1 1 calc R U . . .
C41 C 0.4229(6) 0.59962(19) 1.0675(3) 0.0635(10) Uani 1 1 d . . . . .
C42 C 0.6433(7) 0.5912(2) 1.0974(3) 0.0839(14) Uani 1 1 d . . . . .
H42A H 0.6657 0.5934 1.1638 0.126 Uiso 1 1 calc R U . . .
H42B H 0.7194 0.6192 1.0701 0.126 Uiso 1 1 calc R U . . .
H42C H 0.6839 0.5556 1.0772 0.126 Uiso 1 1 calc R U . . .
C43 C 0.3075(9) 0.5554(3) 1.1145(4) 0.0986(17) Uani 1 1 d . . . . .
H43A H 0.3573 0.5198 1.0999 0.148 Uiso 1 1 calc R U . . .
H43B H 0.1689 0.5578 1.0928 0.148 Uiso 1 1 calc R U . . .
H43C H 0.3238 0.5608 1.1805 0.148 Uiso 1 1 calc R U . . .
C44 C 0.5477(6) 0.48332(16) 0.7963(3) 0.0576(9) Uani 1 1 d . . . . .
C45 C 0.4118(6) 0.43678(15) 0.8079(3) 0.0528(9) Uani 1 1 d . . . . .
C46 C 0.4811(7) 0.38363(18) 0.7975(3) 0.0694(12) Uani 1 1 d . . . . .
H46 H 0.6101 0.3782 0.7819 0.083 Uiso 1 1 calc R U . . .
C47 C 0.3625(7) 0.33918(19) 0.8099(4) 0.0730(12) Uani 1 1 d . . . . .
H47 H 0.4104 0.3037 0.8029 0.088 Uiso 1 1 calc R U . . .
C48 C 0.1721(7) 0.34738(17) 0.8328(3) 0.0597(10) Uani 1 1 d . . . . .
C49 C 0.0984(6) 0.39965(18) 0.8425(3) 0.0610(10) Uani 1 1 d . . . . .
H49 H -0.0315 0.4047 0.8572 0.073 Uiso 1 1 calc R U . . .
C50 C 0.2183(6) 0.44424(16) 0.8304(3) 0.0556(9) Uani 1 1 d . . . . .
H50 H 0.1695 0.4796 0.8374 0.067 Uiso 1 1 calc R U . . .

loop_
_atom_site_aniso_label
_atom_site_aniso_U_11
_atom_site_aniso_U_22
_atom_site_aniso_U_33
_atom_site_aniso_U_23
_atom_site_aniso_U_13
_atom_site_aniso_U_12
Br1 0.0747(3) 0.0503(2) 0.0929(4) 0.0019(2) 0.0177(2) 0.0065(2)
Br2 0.1099(4) 0.0610(3) 0.1013(4) 0.0023(3) 0.0178(3) -0.0095(3)
O1 0.102(2) 0.080(2) 0.095(2) 0.0253(18) 0.043(2) -0.0156(18)
O2 0.0535(13) 0.0532(14) 0.0477(13) -0.0003(11) 0.0048(11) -0.0169(11)
O3 0.0420(11) 0.0378(11) 0.0536(13) 0.0055(10) 0.0058(10) -0.0059(9)
O4 0.0508(15) 0.0493(15) 0.095(2) 0.0069(14) 0.0185(14) -0.0120(12)
O5 0.133(3) 0.093(3) 0.119(3) 0.033(2) -0.036(3) 0.008(2)
O6 0.0626(15) 0.0652(16) 0.0461(13) -0.0061(12) 0.0052(12) 0.0180(13)
O7 0.0490(13) 0.0486(13) 0.0621(16) 0.0000(11) 0.0124(12) 0.0094(11)
O8 0.0586(18) 0.072(2) 0.142(3) -0.003(2) 0.0258(19) 0.0161(15)
C1 0.065(2) 0.056(2) 0.055(2) 0.0100(17) 0.0043(19) -0.0173(19)
C2 0.072(3) 0.052(2) 0.070(3) 0.0191(19) 0.000(2) -0.001(2)
C3 0.056(2) 0.052(2) 0.066(2) 0.0120(17) 0.0009(19) 0.0031(17)
C4 0.0419(16) 0.0399(17) 0.0457(17) 0.0009(14) -0.0018(14) -0.0060(14)
C5 0.0476(18) 0.0462(19) 0.0488(19) 0.0030(15) 0.0079(15) -0.0062(15)
C6 0.094(3) 0.065(3) 0.059(2) -0.012(2) 0.019(2) -0.024(2)
C7 0.054(2) 0.076(3) 0.083(3) 0.017(2) 0.021(2) 0.006(2)
C8 0.0381(16) 0.0431(18) 0.0505(19) 0.0023(14) 0.0023(15) -0.0041(14)
C9 0.0486(19) 0.051(2) 0.054(2) -0.0019(16) 0.0129(16) -0.0073(16)
C10 0.055(2) 0.0428(18) 0.0494(19) -0.0040(15) 0.0099(16) -0.0059(15)
C11 0.075(3) 0.049(2) 0.078(3) -0.0122(19) 0.008(2) 0.0056(19)
C12 0.118(4) 0.068(3) 0.088(4) -0.031(3) 0.015(3) -0.011(3)
C13 0.087(3) 0.092(4) 0.067(3) -0.023(3) -0.003(3) -0.021(3)
C14 0.062(3) 0.099(4) 0.073(3) -0.002(2) -0.005(2) -0.015(2)
C15 0.056(2) 0.056(2) 0.051(2) -0.0020(17) 0.0028(17) 0.0019(18)
C16 0.071(3) 0.087(3) 0.049(2) -0.001(2) 0.001(2) 0.000(2)
C17 0.086(3) 0.111(4) 0.058(3) -0.002(3) 0.018(2) -0.011(3)
C18 0.107(4) 0.148(6) 0.069(3) 0.024(3) -0.006(3) 0.021(4)
C19 0.0497(19) 0.0405(17) 0.0489(19) 0.0008(14) 0.0064(15) -0.0117(15)
C20 0.0489(18) 0.0391(17) 0.0461(18) 0.0008(14) 0.0047(15) -0.0099(14)
C21 0.054(2) 0.045(2) 0.077(3) 0.0159(19) 0.0086(19) -0.0104(17)
C22 0.051(2) 0.050(2) 0.087(3) 0.016(2) 0.013(2) -0.0034(18)
C23 0.059(2) 0.044(2) 0.057(2) -0.0005(16) 0.0087(18) -0.0038(17)
C24 0.071(3) 0.037(2) 0.086(3) 0.0016(19) 0.015(2) -0.0131(19)
C25 0.055(2) 0.043(2) 0.081(3) 0.0026(18) 0.016(2) -0.0104(17)
C26 0.106(4) 0.068(3) 0.054(2) 0.008(2) -0.001(3) 0.007(3)
C27 0.112(4) 0.065(3) 0.085(3) 0.011(2) 0.020(3) -0.008(3)
C28 0.076(3) 0.070(3) 0.082(3) 0.004(2) 0.023(2) -0.013(2)
C29 0.055(2) 0.053(2) 0.049(2) -0.0044(16) 0.0145(17) 0.0000(17)
C30 0.067(2) 0.054(2) 0.047(2) 0.0000(16) 0.0049(18) 0.0025(18)
C31 0.107(4) 0.091(3) 0.056(3) -0.016(2) 0.007(3) 0.006(3)
C32 0.055(2) 0.083(3) 0.080(3) 0.012(2) -0.001(2) 0.000(2)
C33 0.0461(18) 0.056(2) 0.061(2) -0.0017(17) 0.0163(17) 0.0019(16)
C34 0.0444(19) 0.071(3) 0.059(2) -0.004(2) 0.0030(17) 0.0051(18)
C35 0.0483(19) 0.056(2) 0.048(2) -0.0044(16) 0.0004(16) 0.0014(16)
C36 0.074(3) 0.062(2) 0.067(3) -0.009(2) 0.003(2) -0.014(2)
C37 0.094(3) 0.073(3) 0.069(3) -0.019(2) 0.002(3) 0.003(3)
C38 0.077(3) 0.080(3) 0.054(2) -0.010(2) 0.012(2) 0.001(2)
C39 0.058(2) 0.090(3) 0.067(3) -0.001(2) 0.014(2) 0.008(2)
C40 0.053(2) 0.058(2) 0.051(2) -0.0058(17) 0.0033(17) -0.0014(17)
C41 0.069(2) 0.072(3) 0.050(2) 0.003(2) 0.0063(19) 0.003(2)
C42 0.083(3) 0.103(4) 0.063(3) 0.002(3) -0.010(2) 0.016(3)
C43 0.117(4) 0.099(4) 0.083(3) 0.018(3) 0.026(3) -0.010(3)
C44 0.056(2) 0.058(2) 0.060(2) -0.0090(18) 0.0093(18) 0.0157(18)
C45 0.059(2) 0.053(2) 0.0473(19) -0.0004(16) 0.0067(17) 0.0143(17)
C46 0.067(2) 0.060(3) 0.083(3) -0.009(2) 0.016(2) 0.019(2)
C47 0.086(3) 0.052(3) 0.082(3) -0.012(2) 0.012(3) 0.014(2)
C48 0.078(3) 0.052(2) 0.049(2) -0.0012(17) 0.003(2) 0.004(2)
C49 0.065(2) 0.061(3) 0.060(2) 0.0084(19) 0.0165(19) 0.012(2)
C50 0.063(2) 0.050(2) 0.055(2) 0.0054(16) 0.0136(18) 0.0150(18)

loop_
_atom_type_symbol
_atom_type_description
_atom_type_scat_dispersion_real
_atom_type_scat_dispersion_imag
_atom_type_scat_source
C C 0.0137 0.0067 'International Tables Vol C Tables 4.2.6.8 and 6.1.1.4'
H H 0.0000 0.0000 'International Tables Vol C Tables 4.2.6.8 and 6.1.1.4'
Br Br -0.9338 1.0006 'International Tables Vol C Tables 4.2.6.8 and 6.1.1.4'
O O 0.0389 0.0241 'International Tables Vol C Tables 4.2.6.8 and 6.1.1.4'

loop_
_geom_angle_atom_site_label_1
_geom_angle_atom_site_label_2
_geom_angle_atom_site_label_3
_geom_angle
_geom_angle_site_symmetry_1
_geom_angle_site_symmetry_3
_geom_angle_publ_flag
C4 O2 C10 111.1(2) . . ?
C19 O3 C8 115.7(2) . . ?
C29 O6 C35 112.1(3) . . ?
C44 O7 C33 116.5(3) . . ?
O1 C1 C2 126.4(4) . . ?
O1 C1 C5 123.3(4) . . ?
C2 C1 C5 110.3(3) . . ?
C1 C2 C3 105.7(3) . . ?
C1 C2 H2A 110.6 . . ?
C3 C2 H2A 110.6 . . ?
C1 C2 H2B 110.6 . . ?
C3 C2 H2B 110.6 . . ?
H2A C2 H2B 108.7 . . ?
C2 C3 C4 104.1(3) . . ?
C2 C3 H3A 110.9 . . ?
C4 C3 H3A 110.9 . . ?
C2 C3 H3B 110.9 . . ?
C4 C3 H3B 110.9 . . ?
H3A C3 H3B 109.0 . . ?
O2 C4 C8 104.0(3) . . ?
O2 C4 C5 107.8(3) . . ?
C8 C4 C5 119.9(3) . . ?
O2 C4 C3 109.7(3) . . ?
C8 C4 C3 111.5(3) . . ?
C5 C4 C3 103.8(3) . . ?
C7 C5 C1 110.2(3) . . ?
C7 C5 C6 110.9(4) . . ?
C1 C5 C6 106.2(3) . . ?
C7 C5 C4 116.4(3) . . ?
C1 C5 C4 101.9(3) . . ?
C6 C5 C4 110.5(3) . . ?
C5 C6 H6A 109.5 . . ?
C5 C6 H6B 109.5 . . ?
H6A C6 H6B 109.5 . . ?
C5 C6 H6C 109.5 . . ?
H6A C6 H6C 109.5 . . ?
H6B C6 H6C 109.5 . . ?
C5 C7 H7A 109.5 . . ?
C5 C7 H7B 109.5 . . ?
H7A C7 H7B 109.5 . . ?
C5 C7 H7C 109.5 . . ?
H7A C7 H7C 109.5 . . ?
H7B C7 H7C 109.5 . . ?
O3 C8 C9 110.8(3) . . ?
O3 C8 C4 108.5(2) . . ?
C9 C8 C4 102.3(3) . . ?
O3 C8 H8 111.6 . . ?
C9 C8 H8 111.6 . . ?
C4 C8 H8 111.6 . . ?
C8 C9 C10 105.2(3) . . ?
C8 C9 H9A 110.7 . . ?
C10 C9 H9A 110.7 . . ?
C8 C9 H9B 110.7 . . ?
C10 C9 H9B 110.7 . . ?
H9A C9 H9B 108.8 . . ?
O2 C10 C15 105.9(3) . . ?
O2 C10 C9 103.9(3) . . ?
C15 C10 C9 112.8(3) . . ?
O2 C10 C11 108.6(3) . . ?
C15 C10 C11 111.0(3) . . ?
C9 C10 C11 114.0(3) . . ?
C12 C11 C10 116.1(4) . . ?
C12 C11 H11A 108.3 . . ?
C10 C11 H11A 108.3 . . ?
C12 C11 H11B 108.3 . . ?
C10 C11 H11B 108.3 . . ?
H11A C11 H11B 107.4 . . ?
C13 C12 C11 113.3(4) . . ?
C13 C12 H12A 108.9 . . ?
C11 C12 H12A 108.9 . . ?
C13 C12 H12B 108.9 . . ?
C11 C12 H12B 108.9 . . ?
H12A C12 H12B 107.7 . . ?
C12 C13 C14 108.1(4) . . ?
C12 C13 C16 110.6(4) . . ?
C14 C13 C16 88.6(4) . . ?
C12 C13 H13 115.5 . . ?
C14 C13 H13 115.5 . . ?
C16 C13 H13 115.5 . . ?
C13 C14 C15 86.0(3) . . ?
C13 C14 H14A 114.3 . . ?
C15 C14 H14A 114.3 . . ?
C13 C14 H14B 114.3 . . ?
C15 C14 H14B 114.3 . . ?
H14A C14 H14B 111.5 . . ?
C10 C15 C14 108.3(3) . . ?
C10 C15 C16 113.6(3) . . ?
C14 C15 C16 87.6(3) . . ?
C10 C15 H15 114.8 . . ?
C14 C15 H15 114.8 . . ?
C16 C15 H15 114.8 . . ?
C17 C16 C18 108.3(4) . . ?
C17 C16 C13 118.2(4) . . ?
C18 C16 C13 111.7(4) . . ?
C17 C16 C15 120.8(3) . . ?
C18 C16 C15 110.7(4) . . ?
C13 C16 C15 85.5(3) . . ?
C16 C17 H17A 109.5 . . ?
C16 C17 H17B 109.5 . . ?
H17A C17 H17B 109.5 . . ?
C16 C17 H17C 109.5 . . ?
H17A C17 H17C 109.5 . . ?
H17B C17 H17C 109.5 . . ?
C16 C18 H18A 109.5 . . ?
C16 C18 H18B 109.5 . . ?
H18A C18 H18B 109.5 . . ?
C16 C18 H18C 109.5 . . ?
H18A C18 H18C 109.5 . . ?
H18B C18 H18C 109.5 . . ?
O4 C19 O3 123.2(3) . . ?
O4 C19 C20 124.4(3) . . ?
O3 C19 C20 112.4(3) . . ?
C21 C20 C25 118.7(3) . . ?
C21 C20 C19 122.7(3) . . ?
C25 C20 C19 118.6(3) . . ?
C20 C21 C22 120.5(3) . . ?
C20 C21 H21 119.7 . . ?
C22 C21 H21 119.7 . . ?
C23 C22 C21 119.4(4) . . ?
C23 C22 H22 120.3 . . ?
C21 C22 H22 120.3 . . ?
C24 C23 C22 121.1(4) . . ?
C24 C23 Br1 120.7(3) . . ?
C22 C23 Br1 118.2(3) . . ?
C23 C24 C25 119.5(4) . . ?
C23 C24 H24 120.3 . . ?
C25 C24 H24 120.3 . . ?
C24 C25 C20 120.7(3) . . ?
C24 C25 H25 119.7 . . ?
C20 C25 H25 119.7 . . ?
O5 C26 C27 125.7(5) . . ?
O5 C26 C30 124.5(5) . . ?
C27 C26 C30 109.8(4) . . ?
C26 C27 C28 105.9(4) . . ?
C26 C27 H27A 110.6 . . ?
C28 C27 H27A 110.6 . . ?
C26 C27 H27B 110.6 . . ?
C28 C27 H27B 110.6 . . ?
H27A C27 H27B 108.7 . . ?
C27 C28 C29 104.8(4) . . ?
C27 C28 H28A 110.8 . . ?
C29 C28 H28A 110.8 . . ?
C27 C28 H28B 110.8 . . ?
C29 C28 H28B 110.8 . . ?
H28A C28 H28B 108.9 . . ?
O6 C29 C33 104.1(3) . . ?
O6 C29 C30 108.0(3) . . ?
C33 C29 C30 119.5(3) . . ?
O6 C29 C28 109.1(3) . . ?
C33 C29 C28 111.8(3) . . ?
C30 C29 C28 104.2(3) . . ?
C32 C30 C26 110.2(4) . . ?
C32 C30 C29 116.8(3) . . ?
C26 C30 C29 102.2(3) . . ?
C32 C30 C31 110.0(4) . . ?
C26 C30 C31 106.1(4) . . ?
C29 C30 C31 110.8(3) . . ?
C30 C31 H31A 109.5 . . ?
C30 C31 H31B 109.5 . . ?
H31A C31 H31B 109.5 . . ?
C30 C31 H31C 109.5 . . ?
H31A C31 H31C 109.5 . . ?
H31B C31 H31C 109.5 . . ?
C30 C32 H32A 109.5 . . ?
C30 C32 H32B 109.5 . . ?
H32A C32 H32B 109.5 . . ?
C30 C32 H32C 109.5 . . ?
H32A C32 H32C 109.5 . . ?
H32B C32 H32C 109.5 . . ?
O7 C33 C34 110.2(3) . . ?
O7 C33 C29 109.2(3) . . ?
C34 C33 C29 102.8(3) . . ?
O7 C33 H33 111.4 . . ?
C34 C33 H33 111.4 . . ?
C29 C33 H33 111.4 . . ?
C33 C34 C35 105.0(3) . . ?
C33 C34 H34A 110.7 . . ?
C35 C34 H34A 110.7 . . ?
C33 C34 H34B 110.7 . . ?
C35 C34 H34B 110.7 . . ?
H34A C34 H34B 108.8 . . ?
O6 C35 C40 106.1(3) . . ?
O6 C35 C34 103.1(3) . . ?
C40 C35 C34 113.8(3) . . ?
O6 C35 C36 108.6(3) . . ?
C40 C35 C36 110.6(3) . . ?
C34 C35 C36 114.0(3) . . ?
C37 C36 C35 116.0(4) . . ?
C37 C36 H36A 108.3 . . ?
C35 C36 H36A 108.3 . . ?
C37 C36 H36B 108.3 . . ?
C35 C36 H36B 108.3 . . ?
H36A C36 H36B 107.4 . . ?
C38 C37 C36 113.2(4) . . ?
C38 C37 H37A 108.9 . . ?
C36 C37 H37A 108.9 . . ?
C38 C37 H37B 108.9 . . ?
C36 C37 H37B 108.9 . . ?
H37A C37 H37B 107.8 . . ?
C37 C38 C39 108.7(4) . . ?
C37 C38 C41 110.7(4) . . ?
C39 C38 C41 88.4(3) . . ?
C37 C38 H38 115.3 . . ?
C39 C38 H38 115.3 . . ?
C41 C38 H38 115.3 . . ?
C38 C39 C40 86.2(3) . . ?
C38 C39 H39A 114.3 . . ?
C40 C39 H39A 114.3 . . ?
C38 C39 H39B 114.3 . . ?
C40 C39 H39B 114.3 . . ?
H39A C39 H39B 111.4 . . ?
C35 C40 C39 109.0(3) . . ?
C35 C40 C41 114.1(3) . . ?
C39 C40 C41 87.5(3) . . ?
C35 C40 H40 114.4 . . ?
C39 C40 H40 114.4 . . ?
C41 C40 H40 114.4 . . ?
C42 C41 C43 107.7(4) . . ?
C42 C41 C38 118.1(4) . . ?
C43 C41 C38 112.3(4) . . ?
C42 C41 C40 121.5(3) . . ?
C43 C41 C40 110.9(4) . . ?
C38 C41 C40 85.0(3) . . ?
C41 C42 H42A 109.5 . . ?
C41 C42 H42B 109.5 . . ?
H42A C42 H42B 109.5 . . ?
C41 C42 H42C 109.5 . . ?
H42A C42 H42C 109.5 . . ?
H42B C42 H42C 109.5 . . ?
C41 C43 H43A 109.5 . . ?
C41 C43 H43B 109.5 . . ?
H43A C43 H43B 109.5 . . ?
C41 C43 H43C 109.5 . . ?
H43A C43 H43C 109.5 . . ?
H43B C43 H43C 109.5 . . ?
O8 C44 O7 122.8(4) . . ?
O8 C44 C45 124.3(4) . . ?
O7 C44 C45 112.9(3) . . ?
C46 C45 C50 118.8(4) . . ?
C46 C45 C44 118.9(3) . . ?
C50 C45 C44 122.3(3) . . ?
C47 C46 C45 121.0(4) . . ?
C47 C46 H46 119.5 . . ?
C45 C46 H46 119.5 . . ?
C46 C47 C48 119.4(4) . . ?
C46 C47 H47 120.3 . . ?
C48 C47 H47 120.3 . . ?
C47 C48 C49 121.0(4) . . ?
C47 C48 Br2 119.9(3) . . ?
C49 C48 Br2 119.2(3) . . ?
C50 C49 C48 119.5(4) . . ?
C50 C49 H49 120.2 . . ?
C48 C49 H49 120.2 . . ?
C49 C50 C45 120.4(4) . . ?
C49 C50 H50 119.8 . . ?
C45 C50 H50 119.8 . . ?

loop_
_geom_bond_atom_site_label_1
_geom_bond_atom_site_label_2
_geom_bond_distance
_geom_bond_site_symmetry_2
_geom_bond_publ_flag
Br1 C23 1.901(4) . ?
Br2 C48 1.898(4) . ?
O1 C1 1.210(5) . ?
O2 C4 1.431(4) . ?
O2 C10 1.459(4) . ?
O3 C19 1.341(4) . ?
O3 C8 1.461(4) . ?
O4 C19 1.204(4) . ?
O5 C26 1.209(6) . ?
O6 C29 1.440(4) . ?
O6 C35 1.464(5) . ?
O7 C44 1.338(4) . ?
O7 C33 1.456(4) . ?
O8 C44 1.202(4) . ?
C1 C2 1.489(6) . ?
C1 C5 1.530(5) . ?
C2 C3 1.516(6) . ?
C2 H2A 0.9700 . ?
C2 H2B 0.9700 . ?
C3 C4 1.550(5) . ?
C3 H3A 0.9700 . ?
C3 H3B 0.9700 . ?
C4 C8 1.519(5) . ?
C4 C5 1.540(5) . ?
C5 C7 1.519(5) . ?
C5 C6 1.539(5) . ?
C6 H6A 0.9600 . ?
C6 H6B 0.9600 . ?
C6 H6C 0.9600 . ?
C7 H7A 0.9600 . ?
C7 H7B 0.9600 . ?
C7 H7C 0.9600 . ?
C8 C9 1.511(5) . ?
C8 H8 0.9800 . ?
C9 C10 1.544(5) . ?
C9 H9A 0.9700 . ?
C9 H9B 0.9700 . ?
C10 C15 1.509(5) . ?
C10 C11 1.554(5) . ?
C11 C12 1.526(7) . ?
C11 H11A 0.9700 . ?
C11 H11B 0.9700 . ?
C12 C13 1.515(8) . ?
C12 H12A 0.9700 . ?
C12 H12B 0.9700 . ?
C13 C14 1.532(7) . ?
C13 C16 1.541(7) . ?
C13 H13 0.9800 . ?
C14 C15 1.547(6) . ?
C14 H14A 0.9700 . ?
C14 H14B 0.9700 . ?
C15 C16 1.553(5) . ?
C15 H15 0.9800 . ?
C16 C17 1.521(7) . ?
C16 C18 1.539(7) . ?
C17 H17A 0.9600 . ?
C17 H17B 0.9600 . ?
C17 H17C 0.9600 . ?
C18 H18A 0.9600 . ?
C18 H18B 0.9600 . ?
C18 H18C 0.9600 . ?
C19 C20 1.485(5) . ?
C20 C21 1.378(5) . ?
C20 C25 1.396(5) . ?
C21 C22 1.381(6) . ?
C21 H21 0.9300 . ?
C22 C23 1.372(5) . ?
C22 H22 0.9300 . ?
C23 C24 1.367(6) . ?
C24 C25 1.371(6) . ?
C24 H24 0.9300 . ?
C25 H25 0.9300 . ?
C26 C27 1.491(8) . ?
C26 C30 1.525(6) . ?
C27 C28 1.529(7) . ?
C27 H27A 0.9700 . ?
C27 H27B 0.9700 . ?
C28 C29 1.541(6) . ?
C28 H28A 0.9700 . ?
C28 H28B 0.9700 . ?
C29 C33 1.518(5) . ?
C29 C30 1.536(6) . ?
C30 C32 1.523(6) . ?
C30 C31 1.540(6) . ?
C31 H31A 0.9600 . ?
C31 H31B 0.9600 . ?
C31 H31C 0.9600 . ?
C32 H32A 0.9600 . ?
C32 H32B 0.9600 . ?
C32 H32C 0.9600 . ?
C33 C34 1.507(5) . ?
C33 H33 0.9800 . ?
C34 C35 1.544(5) . ?
C34 H34A 0.9700 . ?
C34 H34B 0.9700 . ?
C35 C40 1.505(5) . ?
C35 C36 1.557(5) . ?
C36 C37 1.543(6) . ?
C36 H36A 0.9700 . ?
C36 H36B 0.9700 . ?
C37 C38 1.505(7) . ?
C37 H37A 0.9700 . ?
C37 H37B 0.9700 . ?
C38 C39 1.535(6) . ?
C38 C41 1.551(6) . ?
C38 H38 0.9800 . ?
C39 C40 1.546(6) . ?
C39 H39A 0.9700 . ?
C39 H39B 0.9700 . ?
C40 C41 1.562(6) . ?
C40 H40 0.9800 . ?
C41 C42 1.523(6) . ?
C41 C43 1.526(7) . ?
C42 H42A 0.9600 . ?
C42 H42B 0.9600 . ?
C42 H42C 0.9600 . ?
C43 H43A 0.9600 . ?
C43 H43B 0.9600 . ?
C43 H43C 0.9600 . ?
C44 C45 1.476(6) . ?
C45 C46 1.387(5) . ?
C45 C50 1.388(5) . ?
C46 C47 1.367(7) . ?
C46 H46 0.9300 . ?
C47 C48 1.372(6) . ?
C47 H47 0.9300 . ?
C48 C49 1.377(6) . ?
C49 C50 1.374(6) . ?
C49 H49 0.9300 . ?
C50 H50 0.9300 . ?

loop_
_geom_torsion_atom_site_label_1
_geom_torsion_atom_site_label_2
_geom_torsion_atom_site_label_3
_geom_torsion_atom_site_label_4
_geom_torsion
_geom_torsion_site_symmetry_1
_geom_torsion_site_symmetry_2
_geom_torsion_site_symmetry_3
_geom_torsion_site_symmetry_4
_geom_torsion_publ_flag
O1 C1 C2 C3 -176.5(4) . . . . ?
C5 C1 C2 C3 3.5(5) . . . . ?
C1 C2 C3 C4 -25.1(4) . . . . ?
C10 O2 C4 C8 28.4(3) . . . . ?
C10 O2 C4 C5 156.7(3) . . . . ?
C10 O2 C4 C3 -90.9(3) . . . . ?
C2 C3 C4 O2 -77.4(4) . . . . ?
C2 C3 C4 C8 168.0(3) . . . . ?
C2 C3 C4 C5 37.6(4) . . . . ?
O1 C1 C5 C7 -36.3(5) . . . . ?
C2 C1 C5 C7 143.7(4) . . . . ?
O1 C1 C5 C6 83.9(5) . . . . ?
C2 C1 C5 C6 -96.1(4) . . . . ?
O1 C1 C5 C4 -160.4(4) . . . . ?
C2 C1 C5 C4 19.6(4) . . . . ?
O2 C4 C5 C7 -37.9(4) . . . . ?
C8 C4 C5 C7 80.6(4) . . . . ?
C3 C4 C5 C7 -154.2(3) . . . . ?
O2 C4 C5 C1 81.9(3) . . . . ?
C8 C4 C5 C1 -159.5(3) . . . . ?
C3 C4 C5 C1 -34.4(3) . . . . ?
O2 C4 C5 C6 -165.6(3) . . . . ?
C8 C4 C5 C6 -47.0(4) . . . . ?
C3 C4 C5 C6 78.1(4) . . . . ?
C19 O3 C8 C9 -81.2(3) . . . . ?
C19 O3 C8 C4 167.2(3) . . . . ?
O2 C4 C8 O3 80.6(3) . . . . ?
C5 C4 C8 O3 -39.9(4) . . . . ?
C3 C4 C8 O3 -161.4(3) . . . . ?
O2 C4 C8 C9 -36.6(3) . . . . ?
C5 C4 C8 C9 -157.0(3) . . . . ?
C3 C4 C8 C9 81.5(3) . . . . ?
O3 C8 C9 C10 -83.7(3) . . . . ?
C4 C8 C9 C10 31.8(3) . . . . ?
C4 O2 C10 C15 -127.1(3) . . . . ?
C4 O2 C10 C9 -8.1(3) . . . . ?
C4 O2 C10 C11 113.6(3) . . . . ?
C8 C9 C10 O2 -15.6(4) . . . . ?
C8 C9 C10 C15 98.6(3) . . . . ?
C8 C9 C10 C11 -133.6(3) . . . . ?
O2 C10 C11 C12 116.9(4) . . . . ?
C15 C10 C11 C12 0.8(5) . . . . ?
C9 C10 C11 C12 -127.8(4) . . . . ?
C10 C11 C12 C13 -2.5(6) . . . . ?
C11 C12 C13 C14 -45.3(6) . . . . ?
C11 C12 C13 C16 50.1(6) . . . . ?
C12 C13 C14 C15 84.9(4) . . . . ?
C16 C13 C14 C15 -26.3(3) . . . . ?
O2 C10 C15 C14 -69.2(4) . . . . ?
C9 C10 C15 C14 177.8(3) . . . . ?
C11 C10 C15 C14 48.5(4) . . . . ?
O2 C10 C15 C16 -164.7(3) . . . . ?
C9 C10 C15 C16 82.3(4) . . . . ?
C11 C10 C15 C16 -47.0(4) . . . . ?
C13 C14 C15 C10 -88.0(4) . . . . ?
C13 C14 C15 C16 26.1(4) . . . . ?
C12 C13 C16 C17 40.2(6) . . . . ?
C14 C13 C16 C17 149.0(4) . . . . ?
C12 C13 C16 C18 166.9(4) . . . . ?
C14 C13 C16 C18 -84.3(4) . . . . ?
C12 C13 C16 C15 -82.6(4) . . . . ?
C14 C13 C16 C15 26.2(3) . . . . ?
C10 C15 C16 C17 -37.4(6) . . . . ?
C14 C15 C16 C17 -146.3(5) . . . . ?
C10 C15 C16 C18 -165.5(4) . . . . ?
C14 C15 C16 C18 85.6(5) . . . . ?
C10 C15 C16 C13 83.0(4) . . . . ?
C14 C15 C16 C13 -26.0(3) . . . . ?
C8 O3 C19 O4 2.5(5) . . . . ?
C8 O3 C19 C20 -176.0(3) . . . . ?
O4 C19 C20 C21 -176.8(4) . . . . ?
O3 C19 C20 C21 1.6(5) . . . . ?
O4 C19 C20 C25 1.5(6) . . . . ?
O3 C19 C20 C25 179.9(3) . . . . ?
C25 C20 C21 C22 -2.9(6) . . . . ?
C19 C20 C21 C22 175.5(4) . . . . ?
C20 C21 C22 C23 1.1(6) . . . . ?
C21 C22 C23 C24 1.4(6) . . . . ?
C21 C22 C23 Br1 -178.8(3) . . . . ?
C22 C23 C24 C25 -2.0(7) . . . . ?
Br1 C23 C24 C25 178.2(3) . . . . ?
C23 C24 C25 C20 0.2(7) . . . . ?
C21 C20 C25 C24 2.2(6) . . . . ?
C19 C20 C25 C24 -176.2(4) . . . . ?
O5 C26 C27 C28 177.2(5) . . . . ?
C30 C26 C27 C28 -3.1(6) . . . . ?
C26 C27 C28 C29 -19.3(5) . . . . ?
C35 O6 C29 C33 21.5(4) . . . . ?
C35 O6 C29 C30 149.5(3) . . . . ?
C35 O6 C29 C28 -97.9(4) . . . . ?
C27 C28 C29 O6 -80.7(4) . . . . ?
C27 C28 C29 C33 164.8(4) . . . . ?
C27 C28 C29 C30 34.4(5) . . . . ?
O5 C26 C30 C32 -31.4(7) . . . . ?
C27 C26 C30 C32 148.9(4) . . . . ?
O5 C26 C30 C29 -156.2(5) . . . . ?
C27 C26 C30 C29 24.1(5) . . . . ?
O5 C26 C30 C31 87.6(6) . . . . ?
C27 C26 C30 C31 -92.1(5) . . . . ?
O6 C29 C30 C32 -39.8(4) . . . . ?
C33 C29 C30 C32 78.8(4) . . . . ?
C28 C29 C30 C32 -155.6(4) . . . . ?
O6 C29 C30 C26 80.6(4) . . . . ?
C33 C29 C30 C26 -160.9(3) . . . . ?
C28 C29 C30 C26 -35.3(4) . . . . ?
O6 C29 C30 C31 -166.8(3) . . . . ?
C33 C29 C30 C31 -48.2(5) . . . . ?
C28 C29 C30 C31 77.4(4) . . . . ?
C44 O7 C33 C34 -88.1(4) . . . . ?
C44 O7 C33 C29 159.7(3) . . . . ?
O6 C29 C33 O7 82.9(3) . . . . ?
C30 C29 C33 O7 -37.6(4) . . . . ?
C28 C29 C33 O7 -159.6(3) . . . . ?
O6 C29 C33 C34 -34.1(3) . . . . ?
C30 C29 C33 C34 -154.6(3) . . . . ?
C28 C29 C33 C34 83.5(4) . . . . ?
O7 C33 C34 C35 -81.9(4) . . . . ?
C29 C33 C34 C35 34.4(4) . . . . ?
C29 O6 C35 C40 -119.9(3) . . . . ?
C29 O6 C35 C34 0.0(4) . . . . ?
C29 O6 C35 C36 121.2(3) . . . . ?
C33 C34 C35 O6 -21.7(4) . . . . ?
C33 C34 C35 C40 92.7(4) . . . . ?
C33 C34 C35 C36 -139.2(4) . . . . ?
O6 C35 C36 C37 119.1(4) . . . . ?
C40 C35 C36 C37 3.1(5) . . . . ?
C34 C35 C36 C37 -126.6(4) . . . . ?
C35 C36 C37 C38 -5.0(6) . . . . ?
C36 C37 C38 C39 -43.7(5) . . . . ?
C36 C37 C38 C41 51.8(5) . . . . ?
C37 C38 C39 C40 84.4(4) . . . . ?
C41 C38 C39 C40 -26.9(3) . . . . ?
O6 C35 C40 C39 -70.1(4) . . . . ?
C34 C35 C40 C39 177.3(3) . . . . ?
C36 C35 C40 C39 47.5(4) . . . . ?
O6 C35 C40 C41 -166.0(3) . . . . ?
C34 C35 C40 C41 81.3(4) . . . . ?
C36 C35 C40 C41 -48.5(4) . . . . ?
C38 C39 C40 C35 -87.9(4) . . . . ?
C38 C39 C40 C41 26.7(3) . . . . ?
C37 C38 C41 C42 40.5(5) . . . . ?
C39 C38 C41 C42 149.9(4) . . . . ?
C37 C38 C41 C43 166.7(4) . . . . ?
C39 C38 C41 C43 -83.9(4) . . . . ?
C37 C38 C41 C40 -82.7(4) . . . . ?
C39 C38 C41 C40 26.7(3) . . . . ?
C35 C40 C41 C42 -36.8(6) . . . . ?
C39 C40 C41 C42 -146.5(4) . . . . ?
C35 C40 C41 C43 -164.7(4) . . . . ?
C39 C40 C41 C43 85.5(4) . . . . ?
C35 C40 C41 C38 83.3(4) . . . . ?
C39 C40 C41 C38 -26.5(3) . . . . ?
C33 O7 C44 O8 -0.4(5) . . . . ?
C33 O7 C44 C45 178.7(3) . . . . ?
O8 C44 C45 C46 -13.3(6) . . . . ?
O7 C44 C45 C46 167.5(4) . . . . ?
O8 C44 C45 C50 165.5(4) . . . . ?
O7 C44 C45 C50 -13.7(5) . . . . ?
C50 C45 C46 C47 -0.6(6) . . . . ?
C44 C45 C46 C47 178.3(4) . . . . ?
C45 C46 C47 C48 0.1(7) . . . . ?
C46 C47 C48 C49 0.7(7) . . . . ?
C46 C47 C48 Br2 -178.8(4) . . . . ?
C47 C48 C49 C50 -1.0(6) . . . . ?
Br2 C48 C49 C50 178.5(3) . . . . ?
C48 C49 C50 C45 0.5(6) . . . . ?
C46 C45 C50 C49 0.3(6) . . . . ?
C44 C45 C50 C49 -178.6(4) . . . . ?
